data_7114144
loop_
_publ_author_name
'Natarajan, Srinivasan'

_publ_section_title
;
 Synthesis of a layered zinc phosphate,
 [NH3(CH2)2NH2(CH2)3NH3][Zn2(PO4)(HPO4)2]&#x00B7;H2O, and its
 transformation to a extra-large pore three-dimensional zinc phosphate,
 [NH3(CH2)2NH2(CH2)3NH3][Zn3(PO4)(HPO4)3]
;
_journal_issue 7
_journal_name_full 'Chemical Communications'
_journal_page_first 780
_journal_paper_doi 10.1039/b200293k
_journal_year 2002
_chemical_formula_sum 'C5 H22 N3 O13 P3 Zn2'
_chemical_formula_weight 555.91
_chemical_name_systematic
; 
? 
;
_space_group_IT_number 14
_symmetry_cell_setting monoclinic
_symmetry_space_group_name_Hall '-P 2ybc'
_symmetry_space_group_name_H-M 'P 1 21/c 1'
_atom_sites_solution_hydrogens geom
_atom_sites_solution_primary direct
_atom_sites_solution_secondary difmap
_audit_creation_method SHELXL
_cell_angle_alpha 90.00
_cell_angle_beta 100.8370(10)
_cell_angle_gamma 90.00
_cell_formula_units_Z 4
_cell_length_a 14.3980(3)
_cell_length_b 13.76560(10)
_cell_length_c 8.9235(2)
_cell_measurement_temperature 293(2)
_cell_volume 1737.07(5)
_computing_cell_refinement 'Siemens XSCANS'
_computing_data_collection 'Siemens XSCANS'
_computing_data_reduction 'Siemens SHELXTL'
_computing_molecular_graphics 'Siemens SHELXTL'
_computing_publication_material 'Siemens SHELXTL'
_computing_structure_refinement SHELXTL-PLUS
_computing_structure_solution SHELXTL-PLUS
_diffrn_ambient_temperature 293(2)
_diffrn_measurement_device 'Siemens P4'
_diffrn_measurement_method '\w scans'
_diffrn_radiation_monochromator graphite
_diffrn_radiation_source 'fine-focus sealed tube'
_diffrn_radiation_type MoK\a
_diffrn_radiation_wavelength 0.71073
_diffrn_reflns_av_R_equivalents 0.0557
_diffrn_reflns_av_sigmaI/netI 0.0669
_diffrn_reflns_limit_h_max 15
_diffrn_reflns_limit_h_min -13
_diffrn_reflns_limit_k_max 14
_diffrn_reflns_limit_k_min -15
_diffrn_reflns_limit_l_max 9
_diffrn_reflns_limit_l_min -9
_diffrn_reflns_number 7042
_diffrn_reflns_theta_max 23.27
_diffrn_reflns_theta_min 1.44
_exptl_absorpt_coefficient_mu 3.109
_exptl_absorpt_correction_T_max 1.000000
_exptl_absorpt_correction_T_min 0.742537
_exptl_absorpt_correction_type SADABS
_exptl_crystal_density_diffrn 2.126
_exptl_crystal_description Colorless
_exptl_crystal_F_000 1128
_exptl_crystal_size_max 0.20
_exptl_crystal_size_mid 0.16
_exptl_crystal_size_min 0.10
_refine_diff_density_max 0.564
_refine_diff_density_min -0.586
_refine_diff_density_rms 0.114
_refine_ls_extinction_method none
_refine_ls_goodness_of_fit_all 1.020
_refine_ls_goodness_of_fit_obs 1.078
_refine_ls_matrix_type full
_refine_ls_number_parameters 243
_refine_ls_number_reflns 2479
_refine_ls_number_restraints 2
_refine_ls_restrained_S_all 1.020
_refine_ls_restrained_S_obs 1.078
_refine_ls_R_factor_all 0.0579
_refine_ls_R_factor_obs 0.0376
_refine_ls_shift/esd_max 0.008
_refine_ls_shift/esd_mean 0.000
_refine_ls_structure_factor_coef Fsqd
_refine_ls_weighting_details 'w=1/[\s^2^(Fo^2^)+(0.0378P)^2^+0.0000P] where P=(Fo^2^+2Fc^2^)/3'
_refine_ls_weighting_scheme calc
_refine_ls_wR_factor_all 0.0881
_refine_ls_wR_factor_obs 0.0810
_reflns_number_observed 1934
_reflns_number_total 2479
_reflns_observed_criterion >2sigma(I)
_cod_data_source_file b200293k.txt
_cod_data_source_block junk
_cod_depositor_comments
;
The following automatic conversions were performed:

'_symmetry_cell_setting' value 'Monoclinic' changed to 'monoclinic'
according to
/usr/data/users/saulius/automatic-downloads/retrospective/RSC/lib/dictionaries/cif_core.dic
dictionary named 'cif_core.dic' version 2.4.2 from 2011-04-26.

Automatic conversion script
Id: cif_fix_values 2281 2013-09-26 08:29:07Z andrius 

The following automatic conversions were performed:

'_refine_ls_weighting_scheme' value 'calc
w=1/[\s^2^(Fo^2^)+(0.0378P)^2^+0.0000P] where P=(Fo^2^+2Fc^2^)/3' was
changed to 'calc'. New tag '_refine_ls_weighting_details' was
created. The value of the new tag was set to
'w=1/[\s^2^(Fo^2^)+(0.0378P)^2^+0.0000P] where P=(Fo^2^+2Fc^2^)/3'.

Automatic conversion script
Id: cif_fix_values 3143 2015-03-26 13:38:13Z robertas 
;
_cod_original_sg_symbol_H-M P21/c
_cod_database_code 7114144

loop_
_symmetry_equiv_pos_as_xyz
'x, y, z'
'-x, y+1/2, -z+1/2'
'-x, -y, -z'
'x, -y-1/2, z-1/2'

loop_
_atom_site_aniso_label
_atom_site_aniso_U_11
_atom_site_aniso_U_22
_atom_site_aniso_U_33
_atom_site_aniso_U_23
_atom_site_aniso_U_13
_atom_site_aniso_U_12
Zn1 0.0182(4) 0.0178(4) 0.0153(4) 0.0019(3) 0.0025(3) 0.0014(3)
Zn2 0.0192(4) 0.0169(4) 0.0157(4) -0.0017(3) 0.0024(3) -0.0008(3)
P1 0.0192(8) 0.0173(8) 0.0148(8) 0.0019(6) 0.0041(7) 0.0023(6)
P2 0.0156(8) 0.0134(8) 0.0146(8) 0.0010(6) 0.0022(6) 0.0008(6)
P3 0.0234(8) 0.0175(8) 0.0183(8) 0.0005(6) 0.0057(7) -0.0033(7)
O1 0.030(2) 0.027(2) 0.018(2) -0.003(2) 0.006(2) 0.007(2)
O2 0.020(2) 0.025(2) 0.021(2) 0.006(2) 0.006(2) 0.005(2)
O3 0.032(2) 0.018(2) 0.018(2) 0.006(2) 0.006(2) -0.003(2)
O4 0.021(2) 0.025(2) 0.023(2) -0.002(2) 0.004(2) -0.009(2)
O5 0.029(2) 0.027(2) 0.016(2) 0.008(2) 0.005(2) 0.001(2)
O6 0.023(2) 0.023(2) 0.031(2) -0.010(2) 0.009(2) -0.001(2)
O7 0.017(2) 0.028(2) 0.022(2) 0.007(2) 0.001(2) -0.007(2)
O8 0.028(2) 0.027(2) 0.019(2) -0.009(2) -0.005(2) 0.002(2)
O9 0.026(2) 0.026(2) 0.043(3) 0.005(2) 0.017(2) 0.003(2)
O10 0.041(3) 0.026(2) 0.023(2) 0.007(2) 0.008(2) 0.005(2)
O11 0.021(2) 0.021(2) 0.042(3) -0.001(2) 0.007(2) 0.001(2)
O12 0.039(2) 0.034(3) 0.026(2) -0.011(2) 0.009(2) -0.017(2)
O100 0.029(3) 0.034(3) 0.068(4) 0.002(3) 0.006(3) 0.000(2)
N1 0.022(3) 0.028(3) 0.030(3) -0.003(2) 0.010(2) -0.003(2)
C1 0.036(4) 0.037(4) 0.023(4) -0.001(3) 0.008(3) -0.008(3)
C2 0.031(4) 0.020(3) 0.025(4) -0.003(3) 0.008(3) -0.001(3)
N2 0.024(3) 0.020(3) 0.017(3) -0.003(2) 0.006(2) 0.002(2)
C3 0.022(3) 0.030(4) 0.019(3) 0.000(3) 0.005(3) 0.000(3)
C4 0.031(3) 0.025(4) 0.019(3) 0.003(3) 0.003(3) -0.001(3)
C5 0.041(4) 0.043(4) 0.028(4) -0.002(3) 0.004(3) -0.017(3)
N3 0.026(3) 0.026(3) 0.030(3) 0.002(2) 0.005(2) 0.003(2)

loop_
_atom_site_label
_atom_site_type_symbol
_atom_site_fract_x
_atom_site_fract_y
_atom_site_fract_z
_atom_site_U_iso_or_equiv
_atom_site_thermal_displace_type
_atom_site_occupancy
_atom_site_calc_flag
_atom_site_refinement_flags
Zn1 Zn 0.36684(4) 0.46445(4) 0.06483(7) 0.0172(2) Uani 1 d .
Zn2 Zn 0.31792(4) 0.76538(4) 0.01370(7) 0.0174(2) Uani 1 d .
P1 P 0.23674(10) 0.88974(10) -0.2940(2) 0.0170(3) Uani 1 d .
P2 P 0.42862(10) 0.62051(10) -0.1726(2) 0.0146(3) Uani 1 d .
P3 P 0.19363(10) 0.31569(11) 0.0370(2) 0.0195(4) Uani 1 d .
O1 O 0.3230(3) 0.5464(3) 0.2114(4) 0.0247(9) Uani 1 d .
O2 O 0.4669(2) 0.3880(3) 0.1877(4) 0.0217(9) Uani 1 d .
O3 O 0.3937(2) 0.5224(2) -0.1203(4) 0.0224(9) Uani 1 d .
O4 O 0.2751(3) 0.3638(3) -0.0240(4) 0.0229(9) Uani 1 d .
O5 O 0.2369(2) 0.8355(3) -0.1470(4) 0.0240(9) Uani 1 d .
O6 O 0.4224(2) 0.6995(3) -0.0530(4) 0.0251(9) Uani 1 d .
O7 O 0.2231(2) 0.6787(3) 0.0691(4) 0.0226(9) Uani 1 d .
O8 O 0.3697(2) 0.8558(3) 0.1733(4) 0.0256(10) Uani 1 d .
O9 O 0.1464(3) 0.9559(3) -0.3140(5) 0.0300(10) Uani 1 d .
H30 H 0.0993(3) 0.9217(3) -0.3188(5) 0.045 Uiso 1 calc R
O10 O 0.2277(3) 0.2620(3) 0.1851(4) 0.0300(10) Uani 1 d .
O11 O 0.1153(2) 0.3882(3) 0.0502(4) 0.0280(10) Uani 1 d .
O12 O 0.1494(3) 0.2376(3) -0.0853(4) 0.0325(10) Uani 1 d .
H20 H 0.1302(3) 0.2646(3) -0.1672(4) 0.049 Uiso 1 calc R
O100 O -0.0016(3) 0.8642(3) -0.2182(6) 0.0442(12) Uani 1 d D
N1 N 0.5847(3) 0.7998(3) 0.0590(5) 0.0260(12) Uani 1 d .
H1 H 0.5338(3) 0.7634(3) 0.0268(5) 0.039 Uiso 1 calc R
H2 H 0.5755(3) 0.8358(3) 0.1377(5) 0.039 Uiso 1 calc R
H3 H 0.6347(3) 0.7616(3) 0.0879(5) 0.039 Uiso 1 calc R
C1 C 0.6013(4) 0.8636(4) -0.0656(7) 0.032(2) Uani 1 d .
H4 H 0.5463(4) 0.9043(4) -0.0981(7) 0.038 Uiso 1 calc R
H5 H 0.6102(4) 0.8241(4) -0.1519(7) 0.038 Uiso 1 calc R
C2 C 0.6884(4) 0.9279(4) -0.0158(6) 0.0248(14) Uani 1 d .
H6 H 0.6690(4) 0.9906(4) 0.0173(6) 0.030 Uiso 1 calc R
H7 H 0.7304(4) 0.8980(4) 0.0694(6) 0.030 Uiso 1 calc R
N2 N 0.7390(3) 0.9414(3) -0.1446(5) 0.0197(11) Uani 1 d .
H8 H 0.6994(3) 0.9691(3) -0.2230(5) 0.024 Uiso 1 calc R
H9 H 0.7553(3) 0.8827(3) -0.1759(5) 0.024 Uiso 1 calc R
C3 C 0.8267(4) 1.0032(4) -0.1047(6) 0.0236(14) Uani 1 d .
H10 H 0.8799(4) 0.9627(4) -0.0602(6) 0.028 Uiso 1 calc R
H11 H 0.8176(4) 1.0515(4) -0.0295(6) 0.028 Uiso 1 calc R
C4 C 0.8483(4) 1.0539(4) -0.2458(6) 0.0253(14) Uani 1 d .
H12 H 0.8648(4) 1.0055(4) -0.3153(6) 0.030 Uiso 1 calc R
H13 H 0.7920(4) 1.0874(4) -0.2973(6) 0.030 Uiso 1 calc R
C5 C 0.9267(4) 1.1249(4) -0.2086(7) 0.037(2) Uani 1 d .
H14 H 0.9833(4) 1.0916(4) -0.1576(7) 0.045 Uiso 1 calc R
H15 H 0.9103(4) 1.1735(4) -0.1393(7) 0.045 Uiso 1 calc R
N3 N 0.9462(3) 1.1735(3) -0.3484(5) 0.0275(12) Uani 1 d .
H16 H 0.9935(3) 1.2155(3) -0.3228(5) 0.041 Uiso 1 calc R
H17 H 0.8947(3) 1.2049(3) -0.3945(5) 0.041 Uiso 1 calc R
H18 H 0.9622(3) 1.1291(3) -0.4115(5) 0.041 Uiso 1 calc R
H102 H 0.0509(32) 0.9041(43) -0.2231(88) 0.080(27) Uiso 1 d D
H101 H -0.0451(51) 0.8675(66) -0.3117(54) 0.126(41) Uiso 1 d D

loop_
_atom_type_symbol
_atom_type_description
_atom_type_scat_dispersion_real
_atom_type_scat_dispersion_imag
_atom_type_scat_source
C C 0.0033 0.0016 'International Tables Vol C Tables 4.2.6.8 and 6.1.1.4'
H H 0.0000 0.0000 'International Tables Vol C Tables 4.2.6.8 and 6.1.1.4'
N N 0.0061 0.0033 'International Tables Vol C Tables 4.2.6.8 and 6.1.1.4'
O O 0.0106 0.0060 'International Tables Vol C Tables 4.2.6.8 and 6.1.1.4'
P P 0.1023 0.0942 'International Tables Vol C Tables 4.2.6.8 and 6.1.1.4'
Zn Zn 0.2839 1.4301 'International Tables Vol C Tables 4.2.6.8 and 6.1.1.4'

loop_
_geom_angle_atom_site_label_1
_geom_angle_atom_site_label_2
_geom_angle_atom_site_label_3
_geom_angle
_geom_angle_site_symmetry_1
_geom_angle_site_symmetry_3
O1 Zn1 O3 118.8(2) . .
O1 Zn1 O2 103.70(15) . .
O3 Zn1 O2 117.23(15) . .
O1 Zn1 O4 113.9(2) . .
O3 Zn1 O4 99.92(15) . .
O2 Zn1 O4 102.4(2) . .
O5 Zn2 O8 108.7(2) . .
O5 Zn2 O6 113.6(2) . .
O8 Zn2 O6 108.23(15) . .
O5 Zn2 O7 98.07(15) . .
O8 Zn2 O7 113.6(2) . .
O6 Zn2 O7 114.3(2) . .
O5 P1 O1 113.1(2) . 4_575
O5 P1 O7 111.7(2) . 4_575
O1 P1 O7 111.4(2) 4_575 4_575
O5 P1 O9 104.6(2) . .
O1 P1 O9 108.9(2) 4_575 .
O7 P1 O9 106.7(2) 4_575 .
O8 P2 O6 112.5(2) 4_575 .
O8 P2 O2 109.1(2) 4_575 3_665
O6 P2 O2 107.4(2) . 3_665
O8 P2 O3 107.7(2) 4_575 .
O6 P2 O3 110.2(2) . .
O2 P2 O3 109.8(2) 3_665 .
O10 P3 O11 112.0(2) . .
O10 P3 O4 112.1(2) . .
O11 P3 O4 111.8(2) . .
O10 P3 O12 107.1(2) . .
O11 P3 O12 106.9(2) . .
O4 P3 O12 106.5(2) . .
P1 O1 Zn1 133.7(2) 4_576 .
P2 O2 Zn1 128.6(2) 3_665 .
P2 O3 Zn1 138.3(2) . .
P3 O4 Zn1 131.3(2) . .
P1 O5 Zn2 142.7(2) . .
P2 O6 Zn2 133.8(2) . .
P1 O7 Zn2 126.3(2) 4_576 .
P2 O8 Zn2 152.1(2) 4_576 .
P1 O9 H30 109.47(15) . .
P3 O12 H20 109.5(2) . .
H102 O100 H101 109.5(72) . .
C1 N1 H1 109.5(3) . .
C1 N1 H2 109.5(3) . .
H1 N1 H2 109.5 . .
C1 N1 H3 109.5(3) . .
H1 N1 H3 109.5 . .
H2 N1 H3 109.5 . .
N1 C1 C2 111.5(5) . .
N1 C1 H4 109.3(3) . .
C2 C1 H4 109.3(3) . .
N1 C1 H5 109.3(3) . .
C2 C1 H5 109.3(3) . .
H4 C1 H5 108.0 . .
N2 C2 C1 110.0(4) . .
N2 C2 H6 109.7(3) . .
C1 C2 H6 109.7(3) . .
N2 C2 H7 109.7(3) . .
C1 C2 H7 109.7(3) . .
H6 C2 H7 108.2 . .
C2 N2 C3 113.5(4) . .
C2 N2 H8 108.9(3) . .
C3 N2 H8 108.9(3) . .
C2 N2 H9 108.9(3) . .
C3 N2 H9 108.9(3) . .
H8 N2 H9 107.7 . .
N2 C3 C4 110.8(4) . .
N2 C3 H10 109.5(3) . .
C4 C3 H10 109.5(3) . .
N2 C3 H11 109.5(3) . .
C4 C3 H11 109.5(3) . .
H10 C3 H11 108.1 . .
C5 C4 C3 112.5(5) . .
C5 C4 H12 109.1(4) . .
C3 C4 H12 109.1(3) . .
C5 C4 H13 109.1(4) . .
C3 C4 H13 109.1(3) . .
H12 C4 H13 107.8 . .
C4 C5 N3 111.4(5) . .
C4 C5 H14 109.3(3) . .
N3 C5 H14 109.3(3) . .
C4 C5 H15 109.3(4) . .
N3 C5 H15 109.3(3) . .
H14 C5 H15 108.0 . .
C5 N3 H16 109.5(3) . .
C5 N3 H17 109.5(3) . .
H16 N3 H17 109.5 . .
C5 N3 H18 109.5(3) . .
H16 N3 H18 109.5 . .
H17 N3 H18 109.5 . .

loop_
_geom_bond_atom_site_label_1
_geom_bond_atom_site_label_2
_geom_bond_distance
_geom_bond_site_symmetry_2
Zn1 O1 1.921(3) .
Zn1 O3 1.938(3) .
Zn1 O2 1.947(3) .
Zn1 O4 1.975(3) .
Zn2 O5 1.929(4) .
Zn2 O8 1.932(3) .
Zn2 O6 1.943(3) .
Zn2 O7 1.945(3) .
P1 O5 1.509(4) .
P1 O1 1.516(4) 4_575
P1 O7 1.526(4) 4_575
P1 O9 1.570(4) .
P2 O8 1.510(4) 4_575
P2 O6 1.538(4) .
P2 O2 1.540(4) 3_665
P2 O3 1.543(4) .
P3 O10 1.513(4) .
P3 O11 1.528(4) .
P3 O4 1.533(4) .
P3 O12 1.578(4) .
O1 P1 1.516(4) 4_576
O2 P2 1.540(4) 3_665
O7 P1 1.526(4) 4_576
O8 P2 1.510(4) 4_576
O9 H30 0.82 .
O12 H20 0.82 .
O100 H102 0.943(10) .
O100 H101 0.946(10) .
N1 C1 1.471(7) .
N1 H1 0.89 .
N1 H2 0.89 .
N1 H3 0.89 .
C1 C2 1.531(8) .
C1 H4 0.97 .
C1 H5 0.97 .
C2 N2 1.483(7) .
C2 H6 0.97 .
C2 H7 0.97 .
N2 C3 1.509(6) .
N2 H8 0.90 .
N2 H9 0.90 .
C3 C4 1.522(7) .
C3 H10 0.97 .
C3 H11 0.97 .
C4 C5 1.482(7) .
C4 H12 0.97 .
C4 H13 0.97 .
C5 N3 1.488(7) .
C5 H14 0.97 .
C5 H15 0.97 .
N3 H16 0.89 .
N3 H17 0.89 .
N3 H18 0.89 .
